data_4325459
loop_
_publ_author_name
'Alexis D. Ostrowski'
'Ryan O. Absalonson'
'Malcolm A. De Leo'
'Guang Wu'
'James G. Pavlovich'
'Janet Adamson'
'Bilal Azhar'
'Alexei V. Iretskii'
'Ian L. Megson'
'Peter C. Ford'

_publ_section_title
;
 Correction to Photochemistry of trans-Cr(cyclam)(ONO)2+, a nitric Oxide
 Precursor
;
_journal_name_full 'Inorganic Chemistry'
_journal_page_first 5848
_journal_page_last 5848
_journal_paper_doi 10.1021/ic200888n
_journal_volume 50
_journal_year 2011
_chemical_formula_sum 'C10 H26 Cl Cr F2 O5 n4'
_chemical_formula_weight 407.80
_chemical_name_systematic
; 
 ? 
;
_space_group_IT_number 2
_symmetry_cell_setting triclinic
_symmetry_space_group_name_Hall '-P 1'
_symmetry_space_group_name_H-M 'P -1'
_atom_sites_solution_hydrogens geom
_atom_sites_solution_primary direct
_atom_sites_solution_secondary difmap
_audit_creation_method SHELXL-97
_cell_angle_alpha 98.812(5)
_cell_angle_beta 106.707(5)
_cell_angle_gamma 114.349(4)
_cell_formula_units_Z 2
_cell_length_a 9.518(3)
_cell_length_b 9.950(3)
_cell_length_c 10.948(4)
_cell_measurement_temperature 293(2)
_cell_volume 859.7(5)
_computing_structure_refinement 'SHELXL-97 (Sheldrick, 2008)'
_computing_structure_solution 'SHELXS-97 (Sheldrick, 2008)'
_diffrn_ambient_temperature 293(2)
_diffrn_measured_fraction_theta_full 0.983
_diffrn_measured_fraction_theta_max 0.983
_diffrn_measurement_device_type 'smart 1000 CCD'
_diffrn_measurement_method 'Omega scan'
_diffrn_radiation_monochromator graphite
_diffrn_radiation_source 'fine-focus sealed tube'
_diffrn_radiation_type MoK\a
_diffrn_radiation_wavelength 0.71073
_diffrn_reflns_av_R_equivalents 0.0516
_diffrn_reflns_av_sigmaI/netI 0.0414
_diffrn_reflns_limit_h_max 11
_diffrn_reflns_limit_h_min -11
_diffrn_reflns_limit_k_max 11
_diffrn_reflns_limit_k_min -12
_diffrn_reflns_limit_l_max 13
_diffrn_reflns_limit_l_min -12
_diffrn_reflns_number 6701
_diffrn_reflns_theta_full 25.68
_diffrn_reflns_theta_max 25.68
_diffrn_reflns_theta_min 2.04
_exptl_absorpt_coefficient_mu 0.868
_exptl_absorpt_correction_T_max 0.614
_exptl_absorpt_correction_T_min 0.506
_exptl_absorpt_correction_type empirical
_exptl_absorpt_process_details 'psi scan'
_exptl_crystal_colour orange
_exptl_crystal_density_diffrn 1.575
_exptl_crystal_description block
_exptl_crystal_F_000 426
_exptl_crystal_size_max 0.25
_exptl_crystal_size_mid 0.2
_exptl_crystal_size_min 0.2
_refine_diff_density_max 1.105
_refine_diff_density_min -0.944
_refine_diff_density_rms 0.104
_refine_ls_extinction_coef 0.118(10)
_refine_ls_extinction_expression Fc^*^=kFc[1+0.001xFc^2^\l^3^/sin(2\q)]^-1/4^
_refine_ls_extinction_method SHELXL
_refine_ls_goodness_of_fit_ref 1.116
_refine_ls_hydrogen_treatment mixed
_refine_ls_matrix_type full
_refine_ls_number_parameters 232
_refine_ls_number_reflns 3200
_refine_ls_number_restraints 3
_refine_ls_restrained_S_all 1.115
_refine_ls_R_factor_all 0.0646
_refine_ls_R_factor_gt 0.0595
_refine_ls_shift/su_max 0.100
_refine_ls_shift/su_mean 0.002
_refine_ls_structure_factor_coef Fsqd
_refine_ls_weighting_details 'calc w=1/[\s^2^(Fo^2^)+(0.0919P)^2^+1.6474P] where P=(Fo^2^+2Fc^2^)/3'
_refine_ls_weighting_scheme calc
_refine_ls_wR_factor_gt 0.1716
_refine_ls_wR_factor_ref 0.1770
_reflns_number_gt 2814
_reflns_number_total 3200
_reflns_threshold_expression >2sigma(I)
_cod_data_source_file ic200888n_si_002.cif
_cod_data_source_block f
_cod_original_formula_sum 'C10 H26 Cl Cr F2 n4 O5'
_cod_database_code 4325459

loop_
_symmetry_equiv_pos_as_xyz
'x, y, z'
'-x, -y, -z'

loop_
_atom_site_label
_atom_site_type_symbol
_atom_site_fract_x
_atom_site_fract_y
_atom_site_fract_z
_atom_site_U_iso_or_equiv
_atom_site_adp_type
_atom_site_occupancy
_atom_site_symmetry_multiplicity
_atom_site_calc_flag
_atom_site_refinement_flags
C1 C 0.8509(5) 0.6757(5) 0.0613(5) 0.0464(10) Uani 1 1 d .
H1A H 0.8426 0.6630 -0.0306 0.056 Uiso 1 1 calc R
H1B H 0.9661 0.7106 0.1186 0.056 Uiso 1 1 calc R
C2 C 0.7983(5) 0.7948(5) 0.1036(5) 0.0446(10) Uani 1 1 d .
H2A H 0.8151 0.8138 0.1976 0.054 Uiso 1 1 calc R
H2B H 0.8654 0.8922 0.0915 0.054 Uiso 1 1 calc R
C3 C 0.5448(6) 0.8249(5) 0.0678(5) 0.0472(11) Uani 1 1 d .
H3A H 0.6052 0.9307 0.0676 0.057 Uiso 1 1 calc R
H3B H 0.5577 0.8276 0.1594 0.057 Uiso 1 1 calc R
C4 C 0.3598(6) 0.7573(5) -0.0191(5) 0.0492(11) Uani 1 1 d .
H4A H 0.3245 0.8327 0.0045 0.059 Uiso 1 1 calc R
H4B H 0.3467 0.7421 -0.1121 0.059 Uiso 1 1 calc R
C5 C 0.7558(6) 0.3951(6) 0.0071(4) 0.0451(10) Uani 1 1 d .
H5A H 0.8707 0.4161 0.0480 0.054 Uiso 1 1 calc R
H5B H 0.7304 0.3865 -0.0870 0.054 Uiso 1 1 calc R
C6 C 0.8781(7) 0.1768(5) 0.3809(5) 0.0601(14) Uani 1 1 d .
H6A H 0.8983 0.0886 0.3720 0.072 Uiso 1 1 calc R
H6B H 0.8001 0.1640 0.2947 0.072 Uiso 1 1 calc R
C7 C 0.8052(7) 0.1838(6) 0.4839(6) 0.0599(14) Uani 1 1 d .
H7A H 0.8786 0.1880 0.5686 0.072 Uiso 1 1 calc R
H7B H 0.6972 0.0921 0.4553 0.072 Uiso 1 1 calc R
C8 C 0.7426(7) 0.3623(7) 0.6174(6) 0.0631(15) Uani 1 1 d .
H8A H 0.8284 0.3741 0.6985 0.076 Uiso 1 1 calc R
H8B H 0.6373 0.2762 0.6060 0.076 Uiso 1 1 calc R
C9 C 0.7278(8) 0.5086(9) 0.6328(6) 0.0694(17) Uani 1 1 d .
H9A H 0.6735 0.5130 0.6949 0.083 Uiso 1 1 calc R
H9B H 0.6556 0.5024 0.5467 0.083 Uiso 1 1 calc R
C10 C 1.1079(8) 0.3419(7) 0.3174(5) 0.0618(14) Uani 1 1 d .
H10A H 1.0280 0.3423 0.2392 0.074 Uiso 1 1 calc R
H10B H 1.1256 0.2545 0.2906 0.074 Uiso 1 1 calc R
Cl Cl 0.32619(16) 0.06710(14) 0.25268(12) 0.0533(4) Uani 1 1 d .
Cr1 Cr 0.5000 0.5000 0.0000 0.0250(3) Uani 1 2 d S
Cr2 Cr 1.0000 0.5000 0.5000 0.0267(3) Uani 1 2 d S
F1 F 0.4929(3) 0.4536(3) -0.1756(2) 0.0373(5) Uani 1 1 d .
F2 F 0.8795(3) 0.4902(3) 0.3263(2) 0.0388(6) Uani 1 1 d .
N1 n 0.7387(4) 0.5258(4) 0.0729(3) 0.0336(7) Uani 1 1 d .
H1 H 0.768(6) 0.535(5) 0.162(5) 0.040 Uiso 1 1 calc .
N2 n 0.6184(4) 0.7328(4) 0.0193(3) 0.0354(7) Uani 1 1 d .
H2 H 0.612(6) 0.740(5) -0.064(5) 0.043 Uiso 1 1 calc .
N3 n 1.0383(5) 0.3229(4) 0.4223(4) 0.0420(8) Uani 1 1 d .
H3 H 1.114(7) 0.318(6) 0.492(5) 0.050 Uiso 1 1 calc .
N4 n 0.7857(4) 0.3261(4) 0.5002(4) 0.0429(8) Uani 1 1 d .
H4 H 0.699(7) 0.308(6) 0.425(6) 0.051 Uiso 1 1 calc .
O1 O 0.2604(5) 0.2323(5) 0.5932(3) 0.0593(9) Uani 1 1 d D
O2 O 0.296(2) 0.0971(15) 0.3595(9) 0.249(7) Uani 1 1 d .
O3 O 0.2010(7) 0.0374(10) 0.1321(7) 0.150(3) Uani 1 1 d .
O4 O 0.3521(19) -0.0548(12) 0.2583(9) 0.216(6) Uani 1 1 d .
O5 O 0.4591(9) 0.1810(13) 0.2508(9) 0.277(8) Uani 1 1 d .
H11 H 0.349(4) 0.314(4) 0.660(4) 0.067(17) Uiso 1 1 d D
H12 H 0.305(6) 0.208(6) 0.538(4) 0.074(19) Uiso 1 1 d D

loop_
_atom_site_aniso_label
_atom_site_aniso_U_11
_atom_site_aniso_U_22
_atom_site_aniso_U_33
_atom_site_aniso_U_23
_atom_site_aniso_U_13
_atom_site_aniso_U_12
C1 0.032(2) 0.052(3) 0.045(2) 0.020(2) 0.0140(18) 0.0108(19)
C2 0.037(2) 0.034(2) 0.042(2) 0.0119(18) 0.0078(18) 0.0039(17)
C3 0.066(3) 0.031(2) 0.040(2) 0.0086(17) 0.012(2) 0.026(2)
C4 0.067(3) 0.048(3) 0.040(2) 0.0115(19) 0.012(2) 0.040(2)
C5 0.049(2) 0.061(3) 0.038(2) 0.016(2) 0.0175(19) 0.037(2)
C6 0.065(3) 0.035(2) 0.052(3) -0.001(2) -0.005(2) 0.024(2)
C7 0.051(3) 0.037(2) 0.070(3) 0.024(2) 0.007(2) 0.011(2)
C8 0.049(3) 0.092(4) 0.059(3) 0.044(3) 0.033(2) 0.029(3)
C9 0.068(3) 0.124(5) 0.057(3) 0.043(3) 0.042(3) 0.065(4)
C10 0.080(4) 0.093(4) 0.039(2) 0.016(3) 0.026(3) 0.065(3)
Cl 0.0541(7) 0.0559(7) 0.0510(7) 0.0206(5) 0.0222(5) 0.0250(6)
Cr1 0.0265(4) 0.0248(4) 0.0203(4) 0.0071(3) 0.0076(3) 0.0103(3)
Cr2 0.0263(4) 0.0291(5) 0.0216(4) 0.0078(3) 0.0064(3) 0.0127(3)
F1 0.0421(13) 0.0435(13) 0.0241(11) 0.0100(9) 0.0129(9) 0.0190(10)
F2 0.0408(12) 0.0471(13) 0.0258(11) 0.0125(10) 0.0063(9) 0.0228(11)
N1 0.0325(16) 0.0399(18) 0.0252(16) 0.0105(13) 0.0084(13) 0.0164(14)
N2 0.0414(18) 0.0272(16) 0.0275(16) 0.0094(13) 0.0087(14) 0.0104(14)
N3 0.049(2) 0.046(2) 0.0319(18) 0.0085(15) 0.0068(16) 0.0303(17)
N4 0.0325(18) 0.049(2) 0.040(2) 0.0210(16) 0.0080(16) 0.0149(16)
O1 0.057(2) 0.072(2) 0.0399(18) 0.0061(17) 0.0086(16) 0.0347(19)
O2 0.54(2) 0.367(15) 0.164(7) 0.178(9) 0.261(12) 0.392(17)
O3 0.059(3) 0.232(8) 0.108(4) 0.106(5) 0.005(3) 0.025(4)
O4 0.471(19) 0.228(10) 0.137(6) 0.101(7) 0.155(10) 0.295(13)
O5 0.092(5) 0.322(12) 0.158(7) 0.176(8) -0.049(4) -0.098(6)

loop_
_atom_type_symbol
_atom_type_description
_atom_type_scat_dispersion_real
_atom_type_scat_dispersion_imag
_atom_type_scat_source
C C 0.0033 0.0016 'International Tables Vol C Tables 4.2.6.8 and 6.1.1.4'
H H 0.0000 0.0000 'International Tables Vol C Tables 4.2.6.8 and 6.1.1.4'
N N 0.0061 0.0033 'International Tables Vol C Tables 4.2.6.8 and 6.1.1.4'
O O 0.0106 0.0060 'International Tables Vol C Tables 4.2.6.8 and 6.1.1.4'
Cr Cr 0.3209 0.6236 'International Tables Vol C Tables 4.2.6.8 and 6.1.1.4'
Cl Cl 0.1484 0.1585 'International Tables Vol C Tables 4.2.6.8 and 6.1.1.4'
F F 0.0171 0.0103 'International Tables Vol C Tables 4.2.6.8 and 6.1.1.4'

loop_
_geom_angle_atom_site_label_1
_geom_angle_atom_site_label_2
_geom_angle_atom_site_label_3
_geom_angle
_geom_angle_site_symmetry_1
_geom_angle_site_symmetry_3
N1 C1 C2 108.5(3) . .
N1 C1 H1A 110.0 . .
C2 C1 H1A 110.0 . .
N1 C1 H1B 110.0 . .
C2 C1 H1B 110.0 . .
H1A C1 H1B 108.4 . .
N2 C2 C1 108.4(3) . .
N2 C2 H2A 110.0 . .
C1 C2 H2A 110.0 . .
N2 C2 H2B 110.0 . .
C1 C2 H2B 110.0 . .
H2A C2 H2B 108.4 . .
N2 C3 C4 112.0(3) . .
N2 C3 H3A 109.2 . .
C4 C3 H3A 109.2 . .
N2 C3 H3B 109.2 . .
C4 C3 H3B 109.2 . .
H3A C3 H3B 107.9 . .
C5 C4 C3 115.3(4) 2_665 .
C5 C4 H4A 108.5 2_665 .
C3 C4 H4A 108.5 . .
C5 C4 H4B 108.5 2_665 .
C3 C4 H4B 108.5 . .
H4A C4 H4B 107.5 . .
N1 C5 C4 111.9(4) . 2_665
N1 C5 H5A 109.2 . .
C4 C5 H5A 109.2 2_665 .
N1 C5 H5B 109.2 . .
C4 C5 H5B 109.2 2_665 .
H5A C5 H5B 107.9 . .
N3 C6 C7 109.3(4) . .
N3 C6 H6A 109.8 . .
C7 C6 H6A 109.8 . .
N3 C6 H6B 109.8 . .
C7 C6 H6B 109.8 . .
H6A C6 H6B 108.3 . .
C6 C7 n4 108.0(4) . .
C6 C7 H7A 110.1 . .
N4 C7 H7A 110.1 . .
C6 C7 H7B 110.1 . .
N4 C7 H7B 110.1 . .
H7A C7 H7B 108.4 . .
N4 C8 C9 112.0(4) . .
N4 C8 H8A 109.2 . .
C9 C8 H8A 109.2 . .
N4 C8 H8B 109.2 . .
C9 C8 H8B 109.2 . .
H8A C8 H8B 107.9 . .
C8 C9 C10 115.1(4) . 2_766
C8 C9 H9A 108.5 . .
C10 C9 H9A 108.5 2_766 .
C8 C9 H9B 108.5 . .
C10 C9 H9B 108.5 2_766 .
H9A C9 H9B 107.5 . .
N3 C10 C9 111.5(4) . 2_766
N3 C10 H10A 109.3 . .
C9 C10 H10A 109.3 2_766 .
N3 C10 H10B 109.3 . .
C9 C10 H10B 109.3 2_766 .
H10A C10 H10B 108.0 . .
O2 Cl O5 114.2(9) . .
O2 Cl O4 103.2(5) . .
O5 Cl O4 109.3(9) . .
O2 Cl O3 115.2(7) . .
O5 Cl O3 102.7(4) . .
O4 Cl O3 112.4(7) . .
F1 Cr1 F1 180.00(3) . 2_665
F1 Cr1 n2 89.23(12) . .
F1 Cr1 n2 90.77(12) 2_665 .
F1 Cr1 n2 90.77(12) . 2_665
F1 Cr1 n2 89.23(12) 2_665 2_665
N2 Cr1 n2 180.0 . 2_665
F1 Cr1 n1 89.46(12) . .
F1 Cr1 n1 90.54(12) 2_665 .
N2 Cr1 n1 85.34(14) . .
N2 Cr1 n1 94.66(14) 2_665 .
F1 Cr1 n1 90.54(12) . 2_665
F1 Cr1 n1 89.46(12) 2_665 2_665
N2 Cr1 n1 94.66(14) . 2_665
N2 Cr1 n1 85.34(14) 2_665 2_665
N1 Cr1 n1 180.0 . 2_665
F2 Cr2 F2 180.00(16) . 2_766
F2 Cr2 n3 89.20(12) . 2_766
F2 Cr2 n3 90.80(12) 2_766 2_766
F2 Cr2 n3 90.80(12) . .
F2 Cr2 n3 89.20(12) 2_766 .
N3 Cr2 n3 180.00(19) 2_766 .
F2 Cr2 n4 90.22(13) . .
F2 Cr2 n4 89.78(13) 2_766 .
N3 Cr2 n4 94.85(16) 2_766 .
N3 Cr2 n4 85.15(16) . .
F2 Cr2 n4 89.78(13) . 2_766
F2 Cr2 n4 90.22(13) 2_766 2_766
N3 Cr2 n4 85.15(16) 2_766 2_766
N3 Cr2 n4 94.85(16) . 2_766
N4 Cr2 n4 180.0 . 2_766
C5 n1 C1 112.4(3) . .
C5 n1 Cr1 114.8(3) . .
C1 n1 Cr1 106.2(3) . .
C5 n1 H1 108(3) . .
C1 n1 H1 108(3) . .
Cr1 n1 H1 108(3) . .
C3 n2 C2 113.1(3) . .
C3 n2 Cr1 116.0(3) . .
C2 n2 Cr1 106.7(2) . .
C3 n2 H2 107(3) . .
C2 n2 H2 107(3) . .
Cr1 n2 H2 107(3) . .
C10 n3 C6 114.3(4) . .
C10 n3 Cr2 116.1(3) . .
C6 n3 Cr2 106.4(3) . .
C10 n3 H3 106(3) . .
C6 n3 H3 107(3) . .
Cr2 n3 H3 106(3) . .
C8 n4 C7 113.4(4) . .
C8 n4 Cr2 115.4(3) . .
C7 n4 Cr2 106.3(3) . .
C8 n4 H4 107(3) . .
C7 n4 H4 107(3) . .
Cr2 n4 H4 107(3) . .
H11 O1 H12 103.0(15) . .

loop_
_geom_bond_atom_site_label_1
_geom_bond_atom_site_label_2
_geom_bond_distance
_geom_bond_site_symmetry_2
C1 n1 1.485(5) .
C1 C2 1.525(7) .
C1 H1A 0.9700 .
C1 H1B 0.9700 .
C2 n2 1.487(5) .
C2 H2A 0.9700 .
C2 H2B 0.9700 .
C3 n2 1.485(6) .
C3 C4 1.524(7) .
C3 H3A 0.9700 .
C3 H3B 0.9700 .
C4 C5 1.514(7) 2_665
C4 H4A 0.9700 .
C4 H4B 0.9700 .
C5 n1 1.481(5) .
C5 C4 1.514(7) 2_665
C5 H5A 0.9700 .
C5 H5B 0.9700 .
C6 n3 1.489(7) .
C6 C7 1.490(8) .
C6 H6A 0.9700 .
C6 H6B 0.9700 .
C7 n4 1.493(7) .
C7 H7A 0.9700 .
C7 H7B 0.9700 .
C8 n4 1.493(6) .
C8 C9 1.508(9) .
C8 H8A 0.9700 .
C8 H8B 0.9700 .
C9 C10 1.516(9) 2_766
C9 H9A 0.9700 .
C9 H9B 0.9700 .
C10 n3 1.481(6) .
C10 C9 1.517(9) 2_766
C10 H10A 0.9700 .
C10 H10B 0.9700 .
Cl O2 1.303(6) .
Cl O5 1.314(6) .
Cl O4 1.340(6) .
Cl O3 1.391(5) .
Cr1 F1 1.882(2) .
Cr1 F1 1.882(2) 2_665
Cr1 n2 2.059(3) .
Cr1 n2 2.059(3) 2_665
Cr1 n1 2.068(3) .
Cr1 n1 2.068(3) 2_665
Cr2 F2 1.882(2) .
Cr2 F2 1.882(2) 2_766
Cr2 n3 2.051(4) 2_766
Cr2 n3 2.052(4) .
Cr2 n4 2.061(4) .
Cr2 n4 2.061(4) 2_766
N1 H1 0.91(5) .
N2 H2 0.91(5) .
N3 H3 0.91(6) .
N4 H4 0.91(6) .
O1 H11 0.896(10) .
O1 H12 0.894(10) .

loop_
_geom_torsion_atom_site_label_1
_geom_torsion_atom_site_label_2
_geom_torsion_atom_site_label_3
_geom_torsion_atom_site_label_4
_geom_torsion
_geom_torsion_site_symmetry_1
_geom_torsion_site_symmetry_4
N1 C1 C2 n2 -56.1(4) . .
N2 C3 C4 C5 70.4(5) . 2_665
N3 C6 C7 n4 56.1(5) . .
N4 C8 C9 C10 -72.1(6) . 2_766
C4 C5 n1 C1 -179.7(3) 2_665 .
C4 C5 n1 Cr1 -58.2(4) 2_665 .
C2 C1 n1 C5 167.8(3) . .
C2 C1 n1 Cr1 41.5(4) . .
F1 Cr1 n1 C5 -50.8(3) . .
F1 Cr1 n1 C5 129.2(3) 2_665 .
N2 Cr1 n1 C5 -140.1(3) . .
N2 Cr1 n1 C5 39.9(3) 2_665 .
N1 Cr1 n1 C5 4(6) 2_665 .
F1 Cr1 n1 C1 74.0(3) . .
F1 Cr1 n1 C1 -106.0(3) 2_665 .
N2 Cr1 n1 C1 -15.3(3) . .
N2 Cr1 n1 C1 164.7(3) 2_665 .
N1 Cr1 n1 C1 128(6) 2_665 .
C4 C3 n2 C2 -179.1(4) . .
C4 C3 n2 Cr1 -55.3(4) . .
C1 C2 n2 C3 169.3(3) . .
C1 C2 n2 Cr1 40.5(4) . .
F1 Cr1 n2 C3 129.3(3) . .
F1 Cr1 n2 C3 -50.7(3) 2_665 .
N2 Cr1 n2 C3 -35(5) 2_665 .
N1 Cr1 n2 C3 -141.2(3) . .
N1 Cr1 n2 C3 38.8(3) 2_665 .
F1 Cr1 n2 C2 -103.6(3) . .
F1 Cr1 n2 C2 76.4(3) 2_665 .
N2 Cr1 n2 C2 92(5) 2_665 .
N1 Cr1 n2 C2 -14.1(3) . .
N1 Cr1 n2 C2 165.9(3) 2_665 .
C9 C10 n3 C6 -179.0(4) 2_766 .
C9 C10 n3 Cr2 56.5(5) 2_766 .
C7 C6 n3 C10 -169.9(4) . .
C7 C6 n3 Cr2 -40.4(4) . .
F2 Cr2 n3 C10 51.4(3) . .
F2 Cr2 n3 C10 -128.6(3) 2_766 .
N3 Cr2 n3 C10 80(27) 2_766 .
N4 Cr2 n3 C10 141.6(3) . .
N4 Cr2 n3 C10 -38.4(3) 2_766 .
F2 Cr2 n3 C6 -77.1(3) . .
F2 Cr2 n3 C6 102.9(3) 2_766 .
N3 Cr2 n3 C6 -49(27) 2_766 .
N4 Cr2 n3 C6 13.1(3) . .
N4 Cr2 n3 C6 -166.9(3) 2_766 .
C9 C8 n4 C7 178.7(4) . .
C9 C8 n4 Cr2 55.8(5) . .
C6 C7 n4 C8 -169.7(4) . .
C6 C7 n4 Cr2 -41.9(4) . .
F2 Cr2 n4 C8 -126.9(3) . .
F2 Cr2 n4 C8 53.1(3) 2_766 .
N3 Cr2 n4 C8 -37.7(3) 2_766 .
N3 Cr2 n4 C8 142.3(3) . .
N4 Cr2 n4 C8 167(19) 2_766 .
F2 Cr2 n4 C7 106.5(3) . .
F2 Cr2 n4 C7 -73.5(3) 2_766 .
N3 Cr2 n4 C7 -164.3(3) 2_766 .
N3 Cr2 n4 C7 15.7(3) . .
N4 Cr2 n4 C7 41(19) 2_766 .
